data_7228620
loop_
_publ_author_name
'Yamamura, Yasuhisa'
'Murakoshi, Takahito'
'Iwagaki, Sakiko'
'Osiecka, Natalia'
'Galewski, Zbigniew'
'Saitoh, Hideki'
'Hishida, Mafumi'
'Massalska-Arodz, Maria'
'SAITO, Kazuya'

_publ_section_title
;
 Structure and molecular packing in smectic BCr and Ad phases of Schiff
 base liquid crystal compounds through analyses of layer spacing, entropy
 and crystal structure
;
_journal_name_full 'Phys. Chem. Chem. Phys.'
_journal_paper_doi 10.1039/C7CP03863A
_journal_year 2017
_chemical_formula_iupac 'C18 H20 Cl N1 O1'
_chemical_formula_moiety 'C18 H20 Cl N O'
_chemical_formula_sum 'C18 H20 Cl N O'
_chemical_formula_weight 301.81
_chemical_name_common 4-pentyloxybenzylidene-4'-chloroaniline
_chemical_name_systematic 4-pentyloxybenzylidene-4'-chloroaniline
_space_group_crystal_system monoclinic
_space_group_IT_number 14
_space_group_name_Hall '-P 2ybc'
_space_group_name_H-M_alt 'P 1 21/c 1'
_symmetry_space_group_name_Hall '-P 2ybc'
_symmetry_space_group_name_H-M 'P 1 21/c 1'
_atom_sites_solution_hydrogens mixed
_atom_sites_solution_primary direct
_atom_sites_solution_secondary difmap
_audit_update_record
;
2017-03-28 deposited with the CCDC.
2017-07-03 downloaded from the CCDC.
;
_cell_angle_alpha 90
_cell_angle_beta 92.2801(15)
_cell_angle_gamma 90
_cell_formula_units_Z 4
_cell_length_a 19.3197(6)
_cell_length_b 8.6990(2)
_cell_length_c 9.8963(3)
_cell_measurement_reflns_used 4292
_cell_measurement_temperature 295.(2)
_cell_measurement_theta_max 22.8444
_cell_measurement_theta_min 1.0503
_cell_volume 1661.88(8)
_computing_cell_refinement 'SAINT V8.34A (Bruker AXS Inc., 2013)'
_computing_data_collection 'APEX2 v2014.5-0 (Bruker AXS)'
_computing_data_reduction 'SAINT V8.34A (Bruker AXS Inc., 2013)'
_computing_structure_refinement 'SHELXL-2014 (Sheldrick, 2014)'
_computing_structure_solution 'SHELXS-97 (Sheldrick, 2008)'
_diffrn_ambient_temperature 295.(2)
_diffrn_detector_area_resol_mean 8.3333
_diffrn_measured_fraction_theta_full 0.999
_diffrn_measured_fraction_theta_max 0.999
_diffrn_measurement_device_type 'Bruker APEX-II CCD'
_diffrn_measurement_method '\f and \W scans'
_diffrn_radiation_monochromator 'multilayer optics'
_diffrn_radiation_type MoK\a
_diffrn_radiation_wavelength 0.71073
_diffrn_reflns_av_R_equivalents 0.0234
_diffrn_reflns_av_unetI/netI 0.0118
_diffrn_reflns_limit_h_max 23
_diffrn_reflns_limit_h_min -23
_diffrn_reflns_limit_k_max 10
_diffrn_reflns_limit_k_min -10
_diffrn_reflns_limit_l_max 11
_diffrn_reflns_limit_l_min -11
_diffrn_reflns_number 40074
_diffrn_reflns_theta_full 25.37
_diffrn_reflns_theta_max 25.37
_diffrn_reflns_theta_min 1.05
_diffrn_source 'rotating-anode X-ray tube'
_exptl_absorpt_coefficient_mu 0.229
_exptl_absorpt_correction_T_max 0.99
_exptl_absorpt_correction_T_min 0.95
_exptl_absorpt_correction_type numerical
_exptl_absorpt_process_details 'SADABS V2014/2 (Bruker AXS Inc.)'
_exptl_crystal_colour colourless
_exptl_crystal_density_diffrn 1.206
_exptl_crystal_density_method 'not measured'
_exptl_crystal_description plate
_exptl_crystal_F_000 640
_exptl_crystal_size_max 0.319
_exptl_crystal_size_mid 0.181
_exptl_crystal_size_min 0.040
_refine_diff_density_max 0.158
_refine_diff_density_min -0.209
_refine_ls_extinction_method none
_refine_ls_goodness_of_fit_ref 1.059
_refine_ls_hydrogen_treatment mixed
_refine_ls_matrix_type full
_refine_ls_number_constraints 0
_refine_ls_number_parameters 252
_refine_ls_number_reflns 3045
_refine_ls_number_restraints 3
_refine_ls_restrained_S_all 1.059
_refine_ls_R_factor_all 0.0633
_refine_ls_R_factor_gt 0.0406
_refine_ls_shift/su_max 0.000
_refine_ls_shift/su_mean 0.000
_refine_ls_structure_factor_coef Fsqd
_refine_ls_weighting_details 'w=1/[\s^2^(Fo^2^)+(0.0460P)^2^+0.3384P] where P=(Fo^2^+2Fc^2^)/3'
_refine_ls_weighting_scheme calc
_refine_ls_wR_factor_gt 0.1037
_refine_ls_wR_factor_ref 0.1154
_reflns_number_gt 2155
_reflns_number_total 3045
_reflns_threshold_expression 'I > 2\s(I)'
_cod_data_source_file c7cp03863a2.cif
_cod_data_source_block I
_cod_database_code 7228620

loop_
_space_group_symop_operation_xyz
'x, y, z'
'-x, y+1/2, -z+1/2'
'-x, -y, -z'
'x, -y-1/2, z-1/2'

loop_
_atom_site_type_symbol
_atom_site_label
_atom_site_fract_x
_atom_site_fract_y
_atom_site_fract_z
_atom_site_U_iso_or_equiv
_atom_site_adp_type
_atom_site_calc_flag
_atom_site_refinement_flags_adp
_atom_site_refinement_flags_occupancy
_atom_site_refinement_flags_posn
_atom_site_occupancy
_atom_site_disorder_assembly
_atom_site_disorder_group
C C1 0.12871(9) 0.50486(18) 0.0961(2) 0.0716(5) Uani d . . . 1.0 . .
C C2 0.09661(11) 0.3773(2) 0.0372(3) 0.0783(6) Uani d . . . 1.0 . .
C C3 0.06877(11) 0.3815(2) -0.0912(3) 0.0811(6) Uani d . . . 1.0 . .
C C4 0.06951(9) 0.5166(2) -0.1636(2) 0.0741(5) Uani d . . . 1.0 . .
C C5 0.09799(11) 0.6470(2) -0.1055(3) 0.0823(6) Uani d . . . 1.0 . .
C C6 0.12775(11) 0.6414(2) 0.0221(3) 0.0807(6) Uani d . . . 1.0 . .
C C7 0.21017(11) 0.5608(2) 0.2689(2) 0.0771(6) Uani d . . . 1.0 . .
C C8 0.23898(10) 0.54673(19) 0.4063(2) 0.0729(5) Uani d . . . 1.0 . .
C C9 0.30060(11) 0.6186(2) 0.4478(3) 0.0854(6) Uani d . . . 1.0 . .
C C10 0.32729(13) 0.6024(3) 0.5769(3) 0.0876(6) Uani d . . . 1.0 . .
C C11 0.29356(11) 0.51431(19) 0.6704(2) 0.0762(6) Uani d . . . 1.0 . .
C C12 0.23145(12) 0.4444(2) 0.6304(3) 0.0887(7) Uani d . . . 1.0 . .
C C13 0.20554(12) 0.4610(2) 0.5014(3) 0.0843(6) Uani d . . . 1.0 . .
C C14 0.29009(15) 0.4169(3) 0.8963(3) 0.1007(8) Uani d . . . 1.0 . .
C C15 0.33395(16) 0.4196(3) 1.0225(3) 0.1038(8) Uani d . . D 1.0 . .
C C16 0.40053(14) 0.3307(4) 1.0123(3) 0.0936(10) Uani d . P . 0.933(7) A 1
H H16A 0.4276 0.3769 0.9426 0.112 Uiso calc U P R 0.933(7) A 1
H H16B 0.3895 0.2264 0.9842 0.112 Uiso calc U P R 0.933(7) A 1
C C17 0.44428(19) 0.3247(5) 1.1424(3) 0.1322(14) Uani d . P . 0.933(7) A 1
H H17A 0.4561 0.4289 1.1696 0.159 Uiso calc U P R 0.933(7) A 1
H H17B 0.417 0.2801 1.2126 0.159 Uiso calc U P R 0.933(7) A 1
C C18 0.5092(2) 0.2346(5) 1.1322(4) 0.1876(17) Uani d . . D 1.0 . .
H H18A 0.5366 0.2777 1.0628 0.281 Uiso calc U . R 1.0 A 1
H H18B 0.498 0.1298 1.1102 0.281 Uiso calc U . R 1.0 A 1
H H18C 0.5349 0.2381 1.2172 0.281 Uiso calc U . R 1.0 A 1
C C16S 0.4138(11) 0.413(5) 1.052(6) 0.12(2) Uiso d . P D 0.067(7) A 2
H H16C 0.4381 0.4508 0.9746 0.149 Uiso calc U P R 0.067(7) A 2
H H16D 0.4266 0.4765 1.1296 0.149 Uiso calc U P R 0.067(7) A 2
C C17S 0.4331(12) 0.244(5) 1.080(5) 0.110(16) Uiso d . P D 0.067(7) A 2
H H17C 0.4267 0.1843 0.9981 0.132 Uiso calc U P R 0.067(7) A 2
H H17D 0.4031 0.2022 1.1475 0.132 Uiso calc U P R 0.067(7) A 2
Cl Cl1 0.03266(3) 0.52175(6) -0.32672(7) 0.0980(2) Uani d . . . 1.0 . .
H H1 0.0961(9) 0.289(2) 0.0902(18) 0.077(5) Uiso d . . . 1.0 . .
H H2 0.0481(10) 0.301(2) -0.1352(19) 0.086(6) Uiso d . . . 1.0 . .
H H3 0.0963(10) 0.737(2) -0.1551(19) 0.085(6) Uiso d . . . 1.0 . .
H H4 0.1467(9) 0.728(2) 0.0643(18) 0.080(6) Uiso d . . . 1.0 . .
H H5 0.2339(10) 0.628(2) 0.2096(18) 0.081(6) Uiso d . . . 1.0 . .
H H6 0.3240(11) 0.679(2) 0.383(2) 0.095(6) Uiso d . . . 1.0 . .
H H7 0.3683(11) 0.647(2) 0.6048(19) 0.091(7) Uiso d . . . 1.0 . .
H H8 0.2083(11) 0.389(2) 0.693(2) 0.094(6) Uiso d . . . 1.0 . .
H H9 0.1630(12) 0.415(3) 0.469(2) 0.103(7) Uiso d . . . 1.0 . .
H H10 0.2442(14) 0.464(3) 0.905(2) 0.119(8) Uiso d . . . 1.0 . .
H H11 0.2870(13) 0.304(3) 0.861(2) 0.126(9) Uiso d . . . 1.0 . .
H H12 0.3497(13) 0.523(3) 1.048(2) 0.119(9) Uiso d . . . 1.0 A 1
H H13 0.3099(13) 0.371(3) 1.098(3) 0.132(9) Uiso d . . . 1.0 A 1
N N1 0.15672(9) 0.48753(16) 0.22832(19) 0.0780(5) Uani d . . . 1.0 . .
O O1 0.32451(8) 0.50449(15) 0.79564(17) 0.0894(4) Uani d . . . 1.0 . .

loop_
_atom_site_aniso_label
_atom_site_aniso_U_11
_atom_site_aniso_U_22
_atom_site_aniso_U_33
_atom_site_aniso_U_12
_atom_site_aniso_U_13
_atom_site_aniso_U_23
C1 0.0641(11) 0.0466(10) 0.1063(15) 0.0002(8) 0.0302(11) -0.0020(9)
C2 0.0788(13) 0.0432(10) 0.1146(18) -0.0023(9) 0.0251(12) 0.0063(11)
C3 0.0761(13) 0.0473(11) 0.1211(19) -0.0035(9) 0.0187(12) -0.0062(12)
C4 0.0615(10) 0.0534(10) 0.1090(15) 0.0057(8) 0.0229(10) 0.0002(10)
C5 0.0809(13) 0.0479(11) 0.1197(19) 0.0001(9) 0.0257(13) 0.0103(12)
C6 0.0822(13) 0.0456(11) 0.1157(18) -0.0081(9) 0.0243(13) -0.0032(11)
C7 0.0720(12) 0.0514(10) 0.1103(17) 0.0012(9) 0.0338(12) -0.0011(11)
C8 0.0695(11) 0.0473(9) 0.1041(16) 0.0024(8) 0.0302(11) -0.0019(9)
C9 0.0806(14) 0.0671(12) 0.1104(18) -0.0134(10) 0.0284(13) 0.0093(12)
C10 0.0786(14) 0.0725(13) 0.1128(19) -0.0155(11) 0.0193(13) 0.0054(12)
C11 0.0771(12) 0.0525(10) 0.1011(16) 0.0040(9) 0.0297(12) 0.0011(10)
C12 0.0803(14) 0.0710(13) 0.117(2) -0.0078(11) 0.0359(14) 0.0130(13)
C13 0.0729(13) 0.0680(12) 0.1139(19) -0.0082(10) 0.0263(13) 0.0034(12)
C14 0.0972(17) 0.0978(19) 0.110(2) 0.0051(15) 0.0423(16) 0.0159(15)
C15 0.122(2) 0.0932(18) 0.0995(19) 0.0018(16) 0.0434(17) 0.0043(15)
C16 0.111(2) 0.0817(18) 0.0894(18) -0.0020(15) 0.0227(14) 0.0049(14)
C17 0.144(3) 0.150(3) 0.102(2) -0.010(3) 0.009(2) 0.005(2)
C18 0.138(3) 0.223(5) 0.199(4) 0.029(3) -0.022(3) 0.041(3)
Cl1 0.0924(4) 0.0760(4) 0.1258(5) 0.0126(3) 0.0074(3) 0.0011(3)
N1 0.0745(10) 0.0536(9) 0.1077(14) -0.0031(8) 0.0264(9) -0.0013(8)
O1 0.0917(10) 0.0732(9) 0.1052(11) -0.0053(7) 0.0265(9) 0.0087(7)

loop_
_atom_type_symbol
_atom_type_description
_atom_type_scat_dispersion_real
_atom_type_scat_dispersion_imag
_atom_type_scat_source
C C 0.0033 0.0016 'International Tables Vol C Tables 4.2.6.8 and 6.1.1.4'
H H 0.0000 0.0000 'International Tables Vol C Tables 4.2.6.8 and 6.1.1.4'
N N 0.0061 0.0033 'International Tables Vol C Tables 4.2.6.8 and 6.1.1.4'
O O 0.0106 0.0060 'International Tables Vol C Tables 4.2.6.8 and 6.1.1.4'
Cl Cl 0.1484 0.1585 'International Tables Vol C Tables 4.2.6.8 and 6.1.1.4'

loop_
_geom_angle_atom_site_label_1
_geom_angle_atom_site_label_2
_geom_angle_atom_site_label_3
_geom_angle
C2 C1 C6 117.6(2)
C2 C1 N1 117.07(18)
C6 C1 N1 125.28(19)
C3 C2 C1 121.6(2)
C3 C2 H1 122.4(11)
C1 C2 H1 115.9(12)
C2 C3 C4 119.8(2)
C2 C3 H2 125.3(13)
C4 C3 H2 114.9(13)
C3 C4 C5 119.9(2)
C3 C4 Cl1 119.53(17)
C5 C4 Cl1 120.56(17)
C6 C5 C4 120.2(2)
C6 C5 H3 121.8(12)
C4 C5 H3 118.0(12)
C5 C6 C1 120.8(2)
C5 C6 H4 122.1(12)
C1 C6 H4 117.1(12)
N1 C7 C8 122.12(19)
N1 C7 H5 121.1(11)
C8 C7 H5 116.7(11)
C13 C8 C9 117.4(2)
C13 C8 C7 120.7(2)
C9 C8 C7 121.92(19)
C10 C9 C8 121.1(2)
C10 C9 H6 120.8(12)
C8 C9 H6 118.2(12)
C9 C10 C11 120.8(2)
C9 C10 H7 121.8(13)
C11 C10 H7 117.4(13)
O1 C11 C10 116.3(2)
O1 C11 C12 125.28(19)
C10 C11 C12 118.4(3)
C13 C12 C11 120.2(2)
C13 C12 H8 121.4(13)
C11 C12 H8 118.4(13)
C12 C13 C8 122.2(2)
C12 C13 H9 122.9(13)
C8 C13 H9 114.9(14)
O1 C14 C15 108.1(2)
O1 C14 H10 106.8(14)
C15 C14 H10 113.8(14)
O1 C14 H11 106.9(14)
C15 C14 H11 108.5(14)
H10 C14 H11 112.(2)
C14 C15 C16 113.4(2)
C14 C15 C16S 133.(2)
C14 C15 H12 113.1(15)
C16 C15 H12 103.3(15)
C14 C15 H13 111.2(15)
C16 C15 H13 105.1(15)
H12 C15 H13 110.(2)
C15 C16 C17 114.2(3)
C15 C16 H16A 108.7
C17 C16 H16A 108.7
C15 C16 H16B 108.7
C17 C16 H16B 108.7
H16A C16 H16B 107.6
C18 C17 C16 113.9(3)
C18 C17 H17A 108.8
C16 C17 H17A 108.8
C18 C17 H17B 108.8
C16 C17 H17B 108.8
H17A C17 H17B 107.7
C17 C18 H18A 109.5
C17 C18 H18B 109.5
H18A C18 H18B 109.5
C17 C18 H18C 109.5
H18A C18 H18C 109.5
H18B C18 H18C 109.5
C17S C16S C15 107.(2)
C17S C16S H16C 110.2
C15 C16S H16C 110.2
C17S C16S H16D 110.2
C15 C16S H16D 110.2
H16C C16S H16D 108.5
C16S C17S C18 109.(2)
C16S C17S H17C 109.8
C18 C17S H17C 109.8
C16S C17S H17D 109.8
C18 C17S H17D 109.8
H17C C17S H17D 108.2
C7 N1 C1 121.41(18)
C11 O1 C14 117.83(19)

loop_
_geom_bond_atom_site_label_1
_geom_bond_atom_site_label_2
_geom_bond_distance
C1 C2 1.388(3)
C1 C6 1.396(3)
C1 N1 1.404(3)
C2 C3 1.360(3)
C2 H1 0.93(2)
C3 C4 1.377(3)
C3 H2 0.91(2)
C4 C5 1.377(3)
C4 Cl1 1.739(2)
C5 C6 1.367(3)
C5 H3 0.92(2)
C6 H4 0.93(2)
C7 N1 1.265(3)
C7 C8 1.454(3)
C7 H5 0.96(2)
C8 C13 1.381(3)
C8 C9 1.392(3)
C9 C10 1.366(3)
C9 H6 0.95(2)
C10 C11 1.384(3)
C10 H7 0.92(2)
C11 O1 1.357(3)
C11 C12 1.389(3)
C12 C13 1.360(3)
C12 H8 0.92(2)
C13 H9 0.96(2)
C14 O1 1.438(3)
C14 C15 1.481(4)
C14 H10 0.98(3)
C14 H11 1.04(3)
C15 C16 1.508(4)
C15 C16S 1.560(19)
C15 H12 0.98(3)
C15 H13 0.99(3)
C16 C17 1.512(4)
C16 H16A 0.97
C16 H16B 0.97
C17 C18 1.485(5)
C17 H17A 0.97
C17 H17B 0.97
C18 C17S 1.540(19)
C18 H18A 0.96
C18 H18B 0.96
C18 H18C 0.96
C16S C17S 1.54(2)
C16S H16C 0.97
C16S H16D 0.97
C17S H17C 0.97
C17S H17D 0.97

loop_
_geom_torsion_atom_site_label_1
_geom_torsion_atom_site_label_2
_geom_torsion_atom_site_label_3
_geom_torsion_atom_site_label_4
_geom_torsion
C6 C1 C2 C3 3.9(3)
N1 C1 C2 C3 -179.01(17)
C1 C2 C3 C4 -2.7(3)
C2 C3 C4 C5 -0.4(3)
C2 C3 C4 Cl1 -179.06(15)
C3 C4 C5 C6 2.4(3)
Cl1 C4 C5 C6 -179.04(15)
C4 C5 C6 C1 -1.1(3)
C2 C1 C6 C5 -1.9(3)
N1 C1 C6 C5 -178.77(17)
N1 C7 C8 C13 -5.1(3)
N1 C7 C8 C9 175.15(18)
C13 C8 C9 C10 1.1(3)
C7 C8 C9 C10 -179.20(19)
C8 C9 C10 C11 -0.2(3)
C9 C10 C11 O1 179.50(18)
C9 C10 C11 C12 -0.9(3)
O1 C11 C12 C13 -179.37(18)
C10 C11 C12 C13 1.0(3)
C11 C12 C13 C8 -0.1(3)
C9 C8 C13 C12 -0.9(3)
C7 C8 C13 C12 179.36(18)
O1 C14 C15 C16 -68.7(3)
O1 C14 C15 C16S -38.(2)
C14 C15 C16 C17 -176.8(3)
C15 C16 C17 C18 179.0(3)
C14 C15 C16S C17S -95.(4)
C15 C16S C17S C18 -171.(3)
C8 C7 N1 C1 178.65(15)
C2 C1 N1 C7 147.96(18)
C6 C1 N1 C7 -35.2(3)
C10 C11 O1 C14 178.5(2)
C12 C11 O1 C14 -1.1(3)
C15 C14 O1 C11 178.70(19)
